data_7107163
loop_
_publ_author_name
'Huicai Huang'
'Kailong Zhu'
'Wenbin Wu'
'Zhichao Jin'
'Jinxing Ye'

_publ_section_title
;
 Highly diastereoselective and enantioselective Michael addition of
 5H-oxazol-4-ones to ?,?-unsaturated ketones catalyzed by a new
 bifunctional organocatalyst with broad substrate scope and applicability
;
_journal_name_full Chem.Commun.
_journal_page_first 461
_journal_paper_doi 10.1039/c1cc15928c
_journal_volume 48
_journal_year 2012
_chemical_absolute_configuration ad
_chemical_formula_sum 'C22 H22 Br N O3'
_chemical_formula_weight 428.32
_chemical_name_systematic
;
?
;
_space_group_IT_number 4
_symmetry_cell_setting monoclinic
_symmetry_space_group_name_Hall 'P 2yb'
_symmetry_space_group_name_H-M 'P 1 21 1'
_atom_sites_solution_hydrogens geom
_atom_sites_solution_primary direct
_atom_sites_solution_secondary difmap
_audit_creation_method SHELXL-97
_cell_angle_alpha 90.00
_cell_angle_beta 90.851(3)
_cell_angle_gamma 90.00
_cell_formula_units_Z 2
_cell_length_a 12.773(3)
_cell_length_b 6.0463(13)
_cell_length_c 13.400(3)
_cell_measurement_reflns_used 3906
_cell_measurement_temperature 296(2)
_cell_measurement_theta_max 28.03
_cell_measurement_theta_min 3.04
_cell_volume 1034.8(4)
_computing_cell_refinement 'Bruker SAINT'
_computing_data_collection 'Bruker APEX2'
_computing_data_reduction 'Bruker SAINT'
_computing_molecular_graphics 'Bruker SHELXTL'
_computing_publication_material 'Bruker SHELXTL'
_computing_structure_refinement 'SHELXL-97 (Sheldrick, 1997)'
_computing_structure_solution 'SHELXS-97 (Sheldrick, 1990)'
_diffrn_ambient_temperature 296(2)
_diffrn_measured_fraction_theta_full 0.996
_diffrn_measured_fraction_theta_max 0.996
_diffrn_measurement_device_type 'Bruker APEX-II CCD'
_diffrn_measurement_method '\f and \w scans'
_diffrn_radiation_monochromator graphite
_diffrn_radiation_source 'fine-focus sealed tube'
_diffrn_radiation_type MoK\a
_diffrn_radiation_wavelength 0.71073
_diffrn_reflns_av_R_equivalents 0.0220
_diffrn_reflns_av_sigmaI/netI 0.0563
_diffrn_reflns_limit_h_max 16
_diffrn_reflns_limit_h_min -16
_diffrn_reflns_limit_k_max 7
_diffrn_reflns_limit_k_min -7
_diffrn_reflns_limit_l_max 16
_diffrn_reflns_limit_l_min -17
_diffrn_reflns_number 7395
_diffrn_reflns_theta_full 27.00
_diffrn_reflns_theta_max 27.00
_diffrn_reflns_theta_min 1.52
_diffrn_standards_number 0
_exptl_absorpt_coefficient_mu 2.007
_exptl_absorpt_correction_T_max 0.8559
_exptl_absorpt_correction_T_min 0.3890
_exptl_absorpt_correction_type multi-scan
_exptl_absorpt_process_details sadabs
_exptl_crystal_colour colourless
_exptl_crystal_density_diffrn 1.375
_exptl_crystal_density_method 'not measured'
_exptl_crystal_description plate
_exptl_crystal_F_000 440
_exptl_crystal_size_max 0.58
_exptl_crystal_size_mid 0.25
_exptl_crystal_size_min 0.08
_refine_diff_density_max 0.473
_refine_diff_density_min -0.617
_refine_diff_density_rms 0.155
_refine_ls_abs_structure_details 'Flack H D (1983), Acta Cryst. A39, 876-881'
_refine_ls_abs_structure_Flack 0.009(12)
_refine_ls_extinction_method none
_refine_ls_goodness_of_fit_ref 0.960
_refine_ls_hydrogen_treatment constr
_refine_ls_matrix_type full
_refine_ls_number_parameters 246
_refine_ls_number_reflns 4172
_refine_ls_number_restraints 1
_refine_ls_restrained_S_all 0.960
_refine_ls_R_factor_all 0.0468
_refine_ls_R_factor_gt 0.0374
_refine_ls_shift/su_max 0.004
_refine_ls_shift/su_mean 0.000
_refine_ls_structure_factor_coef Fsqd
_refine_ls_weighting_details 'calc w=1/[\s^2^(Fo^2^)+(0.0983P)^2^+0.0000P] where P=(Fo^2^+2Fc^2^)/3'
_refine_ls_weighting_scheme calc
_refine_ls_wR_factor_gt 0.1150
_refine_ls_wR_factor_ref 0.1319
_reflns_number_gt 3639
_reflns_number_total 4172
_reflns_threshold_expression >2sigma(I)
_cod_data_source_file c1cc15928c.txt
_cod_data_source_block dm1197
_cod_original_sg_symbol_H-M P2(1)
_cod_database_code 7107163

loop_
_symmetry_equiv_pos_as_xyz
'x, y, z'
'-x, y+1/2, -z'

loop_
_atom_site_label
_atom_site_type_symbol
_atom_site_fract_x
_atom_site_fract_y
_atom_site_fract_z
_atom_site_U_iso_or_equiv
_atom_site_adp_type
_atom_site_occupancy
_atom_site_symmetry_multiplicity
_atom_site_calc_flag
_atom_site_refinement_flags
Br1 Br 0.12769(3) 0.25737(11) 1.12472(2) 0.07726(18) Uani 1 1 d .
N1 N 0.3323(2) 0.4851(5) 0.7119(3) 0.0565(7) Uani 1 1 d .
O1 O 0.2001(2) 0.5892(4) 0.5995(2) 0.0699(7) Uani 1 1 d .
O2 O 0.32529(18) 0.1151(3) 0.68710(19) 0.0486(5) Uani 1 1 d .
O3 O -0.0532(2) -0.1421(6) 0.6540(3) 0.0780(8) Uani 1 1 d .
C1 C 0.2520(3) 0.4491(5) 0.6410(3) 0.0535(8) Uani 1 1 d .
C2 C 0.2397(2) 0.2020(5) 0.6251(2) 0.0464(7) Uani 1 1 d .
C3 C 0.3692(2) 0.2903(5) 0.7317(2) 0.0497(7) Uani 1 1 d .
C4 C 0.4570(2) 0.2415(7) 0.7995(3) 0.0583(7) Uani 1 1 d .
C5 C 0.4959(4) 0.4018(8) 0.8625(4) 0.0795(13) Uani 1 1 d .
H5 H 0.4651 0.5411 0.8641 0.095 Uiso 1 1 calc R
C6 C 0.5819(5) 0.3538(12) 0.9242(6) 0.1042(19) Uani 1 1 d .
H6 H 0.6086 0.4617 0.9670 0.125 Uiso 1 1 calc R
C7 C 0.6259(4) 0.1547(10) 0.9220(6) 0.103(2) Uani 1 1 d .
H7 H 0.6831 0.1257 0.9636 0.123 Uiso 1 1 calc R
C8 C 0.5893(4) -0.0089(10) 0.8601(6) 0.102(2) Uani 1 1 d .
H8 H 0.6218 -0.1465 0.8588 0.122 Uiso 1 1 calc R
C9 C 0.5023(3) 0.0346(8) 0.7990(5) 0.0795(13) Uani 1 1 d .
H9 H 0.4748 -0.0759 0.7580 0.095 Uiso 1 1 calc R
C10 C 0.2584(3) 0.1302(6) 0.5169(3) 0.0572(8) Uani 1 1 d .
H10A H 0.2049 0.1957 0.4740 0.069 Uiso 1 1 calc R
H10B H 0.2514 -0.0292 0.5123 0.069 Uiso 1 1 calc R
C11 C 0.3673(4) 0.1981(9) 0.4787(4) 0.0843(13) Uani 1 1 d .
H11A H 0.3714 0.3580 0.4741 0.101 Uiso 1 1 calc R
H11B H 0.4210 0.1483 0.5254 0.101 Uiso 1 1 calc R
C12 C 0.3859(5) 0.0970(18) 0.3772(4) 0.115(3) Uani 1 1 d .
H12A H 0.3839 -0.0613 0.3824 0.172 Uiso 1 1 calc R
H12B H 0.4531 0.1424 0.3536 0.172 Uiso 1 1 calc R
H12C H 0.3323 0.1457 0.3312 0.172 Uiso 1 1 calc R
C13 C 0.1384(2) 0.1044(5) 0.6677(2) 0.0436(6) Uani 1 1 d .
H13 H 0.1424 -0.0561 0.6583 0.052 Uiso 1 1 calc R
C14 C 0.1327(2) 0.1442(5) 0.7793(2) 0.0414(6) Uani 1 1 d .
C15 C 0.1656(3) -0.0208(6) 0.8454(3) 0.0504(7) Uani 1 1 d .
H15 H 0.1891 -0.1549 0.8202 0.060 Uiso 1 1 calc R
C16 C 0.1639(3) 0.0106(6) 0.9477(3) 0.0565(8) Uani 1 1 d .
H16 H 0.1846 -0.1019 0.9911 0.068 Uiso 1 1 calc R
C17 C 0.1308(2) 0.2126(6) 0.9842(2) 0.0517(7) Uani 1 1 d .
C18 C 0.0968(3) 0.3772(7) 0.9218(3) 0.0597(8) Uani 1 1 d .
H18 H 0.0733 0.5108 0.9477 0.072 Uiso 1 1 calc R
C19 C 0.0977(3) 0.3425(5) 0.8192(3) 0.0513(7) Uani 1 1 d .
H19 H 0.0744 0.4541 0.7766 0.062 Uiso 1 1 calc R
C20 C 0.0384(3) 0.1826(7) 0.6124(3) 0.0585(8) Uani 1 1 d .
H20A H 0.0275 0.3386 0.6257 0.070 Uiso 1 1 calc R
H20B H 0.0473 0.1646 0.5411 0.070 Uiso 1 1 calc R
C21 C -0.0562(3) 0.0545(8) 0.6446(3) 0.0605(9) Uani 1 1 d .
C22 C -0.1533(3) 0.1819(12) 0.6655(5) 0.0995(18) Uani 1 1 d .
H22A H -0.2053 0.0843 0.6919 0.149 Uiso 1 1 calc R
H22B H -0.1794 0.2474 0.6048 0.149 Uiso 1 1 calc R
H22C H -0.1378 0.2962 0.7132 0.149 Uiso 1 1 calc R

loop_
_atom_site_aniso_label
_atom_site_aniso_U_11
_atom_site_aniso_U_22
_atom_site_aniso_U_33
_atom_site_aniso_U_23
_atom_site_aniso_U_13
_atom_site_aniso_U_12
Br1 0.0764(2) 0.1117(4) 0.0437(2) -0.0135(2) -0.00162(14) -0.0229(2)
N1 0.0657(17) 0.0388(14) 0.0655(19) -0.0063(13) 0.0148(14) -0.0008(12)
O1 0.0839(17) 0.0410(13) 0.0849(19) 0.0098(13) 0.0114(15) 0.0120(12)
O2 0.0528(11) 0.0337(10) 0.0596(14) -0.0052(9) 0.0049(10) 0.0010(8)
O3 0.0764(17) 0.079(2) 0.078(2) 0.0003(16) 0.0038(14) -0.0181(15)
C1 0.0624(18) 0.0363(16) 0.062(2) 0.0021(14) 0.0188(15) 0.0028(14)
C2 0.0545(14) 0.0375(16) 0.0473(15) -0.0039(11) 0.0077(12) 0.0059(12)
C3 0.0513(14) 0.0401(16) 0.0580(16) -0.0081(13) 0.0141(12) -0.0039(13)
C4 0.0542(14) 0.0544(18) 0.0664(19) -0.0055(18) 0.0077(13) -0.0087(16)
C5 0.074(3) 0.062(2) 0.102(4) -0.016(2) -0.011(2) -0.004(2)
C6 0.092(4) 0.097(4) 0.123(5) -0.019(3) -0.035(3) -0.018(3)
C7 0.070(3) 0.084(4) 0.152(6) 0.009(3) -0.038(3) -0.014(3)
C8 0.068(3) 0.078(3) 0.158(6) -0.010(4) -0.033(3) 0.007(2)
C9 0.061(2) 0.065(2) 0.112(4) -0.014(2) -0.019(2) 0.0063(18)
C10 0.072(2) 0.0509(18) 0.0492(18) -0.0035(14) 0.0168(15) 0.0025(15)
C11 0.085(3) 0.089(3) 0.079(3) -0.005(2) 0.039(2) -0.006(2)
C12 0.106(4) 0.157(7) 0.082(4) -0.012(4) 0.046(4) 0.006(4)
C13 0.0540(15) 0.0365(13) 0.0403(15) -0.0021(11) 0.0043(11) -0.0002(11)
C14 0.0427(13) 0.0384(14) 0.0431(15) -0.0008(11) 0.0022(11) 0.0012(11)
C15 0.0595(16) 0.0419(15) 0.0498(18) 0.0003(13) -0.0010(13) 0.0062(13)
C16 0.0581(17) 0.061(2) 0.0502(19) 0.0075(15) -0.0090(14) 0.0037(15)
C17 0.0458(12) 0.070(2) 0.0398(14) -0.0066(14) 0.0001(10) -0.0102(14)
C18 0.0634(19) 0.0603(19) 0.056(2) -0.0135(16) 0.0110(15) 0.0046(16)
C19 0.0642(18) 0.0431(17) 0.0468(17) 0.0030(12) 0.0070(14) 0.0137(14)
C20 0.0624(18) 0.069(2) 0.0443(16) 0.0055(14) -0.0028(14) 0.0029(16)
C21 0.0559(17) 0.089(3) 0.0365(16) 0.0068(16) -0.0060(13) -0.0070(18)
C22 0.060(2) 0.128(5) 0.110(4) 0.024(3) 0.004(2) 0.013(3)

loop_
_atom_type_symbol
_atom_type_description
_atom_type_scat_dispersion_real
_atom_type_scat_dispersion_imag
_atom_type_scat_source
C C 0.0033 0.0016 'International Tables Vol C Tables 4.2.6.8 and 6.1.1.4'
H H 0.0000 0.0000 'International Tables Vol C Tables 4.2.6.8 and 6.1.1.4'
N N 0.0061 0.0033 'International Tables Vol C Tables 4.2.6.8 and 6.1.1.4'
O O 0.0106 0.0060 'International Tables Vol C Tables 4.2.6.8 and 6.1.1.4'
Br Br -0.2901 2.4595 'International Tables Vol C Tables 4.2.6.8 and 6.1.1.4'

loop_
_geom_angle_atom_site_label_1
_geom_angle_atom_site_label_2
_geom_angle_atom_site_label_3
_geom_angle
C3 N1 C1 104.9(3)
C3 O2 C2 106.0(2)
O1 C1 N1 126.4(3)
O1 C1 C2 124.9(4)
N1 C1 C2 108.7(3)
O2 C2 C1 101.5(3)
O2 C2 C10 108.1(3)
C1 C2 C10 113.2(3)
O2 C2 C13 106.1(2)
C1 C2 C13 114.2(3)
C10 C2 C13 112.6(3)
N1 C3 O2 118.8(3)
N1 C3 C4 125.7(3)
O2 C3 C4 115.5(3)
C5 C4 C9 119.8(4)
C5 C4 C3 120.4(4)
C9 C4 C3 119.8(4)
C4 C5 C6 119.4(5)
C4 C5 H5 120.3
C6 C5 H5 120.3
C7 C6 C5 120.3(5)
C7 C6 H6 119.9
C5 C6 H6 119.9
C6 C7 C8 121.9(5)
C6 C7 H7 119.1
C8 C7 H7 119.1
C7 C8 C9 118.7(5)
C7 C8 H8 120.6
C9 C8 H8 120.6
C4 C9 C8 119.9(5)
C4 C9 H9 120.1
C8 C9 H9 120.1
C2 C10 C11 113.0(3)
C2 C10 H10A 109.0
C11 C10 H10A 109.0
C2 C10 H10B 109.0
C11 C10 H10B 109.0
H10A C10 H10B 107.8
C12 C11 C10 110.1(4)
C12 C11 H11A 109.6
C10 C11 H11A 109.6
C12 C11 H11B 109.6
C10 C11 H11B 109.6
H11A C11 H11B 108.1
C11 C12 H12A 109.5
C11 C12 H12B 109.5
H12A C12 H12B 109.5
C11 C12 H12C 109.5
H12A C12 H12C 109.5
H12B C12 H12C 109.5
C14 C13 C2 111.0(2)
C14 C13 C20 111.9(2)
C2 C13 C20 113.6(3)
C14 C13 H13 106.6
C2 C13 H13 106.6
C20 C13 H13 106.6
C19 C14 C15 117.9(3)
C19 C14 C13 122.5(3)
C15 C14 C13 119.6(3)
C16 C15 C14 121.5(3)
C16 C15 H15 119.3
C14 C15 H15 119.3
C17 C16 C15 118.7(3)
C17 C16 H16 120.7
C15 C16 H16 120.7
C18 C17 C16 121.5(3)
C18 C17 Br1 119.3(3)
C16 C17 Br1 119.1(3)
C17 C18 C19 119.2(3)
C17 C18 H18 120.4
C19 C18 H18 120.4
C14 C19 C18 121.2(3)
C14 C19 H19 119.4
C18 C19 H19 119.4
C21 C20 C13 111.6(3)
C21 C20 H20A 109.3
C13 C20 H20A 109.3
C21 C20 H20B 109.3
C13 C20 H20B 109.3
H20A C20 H20B 108.0
O3 C21 C22 121.3(4)
O3 C21 C20 121.1(4)
C22 C21 C20 117.5(4)
C21 C22 H22A 109.5
C21 C22 H22B 109.5
H22A C22 H22B 109.5
C21 C22 H22C 109.5
H22A C22 H22C 109.5
H22B C22 H22C 109.5

loop_
_geom_bond_atom_site_label_1
_geom_bond_atom_site_label_2
_geom_bond_distance
Br1 C17 1.904(3)
N1 C3 1.294(5)
N1 C1 1.405(5)
O1 C1 1.206(5)
O2 C3 1.335(4)
O2 C2 1.461(4)
O3 C21 1.196(6)
C1 C2 1.517(5)
C2 C10 1.535(5)
C2 C13 1.540(4)
C3 C4 1.464(5)
C4 C5 1.373(6)
C4 C9 1.378(6)
C5 C6 1.396(8)
C5 H5 0.9300
C6 C7 1.329(9)
C6 H6 0.9300
C7 C8 1.368(9)
C7 H7 0.9300
C8 C9 1.396(7)
C8 H8 0.9300
C9 H9 0.9300
C10 C11 1.545(5)
C10 H10A 0.9700
C10 H10B 0.9700
C11 C12 1.513(8)
C11 H11A 0.9700
C11 H11B 0.9700
C12 H12A 0.9600
C12 H12B 0.9600
C12 H12C 0.9600
C13 C14 1.517(4)
C13 C20 1.541(4)
C13 H13 0.9800
C14 C19 1.390(4)
C14 C15 1.395(4)
C15 C16 1.384(5)
C15 H15 0.9300
C16 C17 1.384(5)
C16 H16 0.9300
C17 C18 1.366(5)
C18 C19 1.391(5)
C18 H18 0.9300
C19 H19 0.9300
C20 C21 1.504(6)
C20 H20A 0.9700
C20 H20B 0.9700
C21 C22 1.490(7)
C22 H22A 0.9600
C22 H22B 0.9600
C22 H22C 0.9600

loop_
_geom_torsion_atom_site_label_1
_geom_torsion_atom_site_label_2
_geom_torsion_atom_site_label_3
_geom_torsion_atom_site_label_4
_geom_torsion
C3 N1 C1 O1 -176.8(4)
C3 N1 C1 C2 3.8(4)
C3 O2 C2 C1 3.2(3)
C3 O2 C2 C10 122.6(3)
C3 O2 C2 C13 -116.4(3)
O1 C1 C2 O2 176.2(3)
N1 C1 C2 O2 -4.3(3)
O1 C1 C2 C10 60.6(5)
N1 C1 C2 C10 -119.9(3)
O1 C1 C2 C13 -70.1(5)
N1 C1 C2 C13 109.4(3)
C1 N1 C3 O2 -1.7(4)
C1 N1 C3 C4 177.9(3)
C2 O2 C3 N1 -1.2(4)
C2 O2 C3 C4 179.2(3)
N1 C3 C4 C5 12.1(6)
O2 C3 C4 C5 -168.4(4)
N1 C3 C4 C9 -166.8(4)
O2 C3 C4 C9 12.7(5)
C9 C4 C5 C6 1.0(8)
C3 C4 C5 C6 -177.9(5)
C4 C5 C6 C7 0.0(11)
C5 C6 C7 C8 0.0(13)
C6 C7 C8 C9 -1.1(12)
C5 C4 C9 C8 -2.0(8)
C3 C4 C9 C8 176.9(5)
C7 C8 C9 C4 2.0(10)
O2 C2 C10 C11 -54.6(4)
C1 C2 C10 C11 57.0(4)
C13 C2 C10 C11 -171.4(3)
C2 C10 C11 C12 172.6(5)
O2 C2 C13 C14 51.7(3)
C1 C2 C13 C14 -59.2(4)
C10 C2 C13 C14 169.7(3)
O2 C2 C13 C20 178.8(3)
C1 C2 C13 C20 67.8(4)
C10 C2 C13 C20 -63.2(4)
C2 C13 C14 C19 82.5(4)
C20 C13 C14 C19 -45.4(4)
C2 C13 C14 C15 -96.1(3)
C20 C13 C14 C15 135.9(3)
C19 C14 C15 C16 -0.2(5)
C13 C14 C15 C16 178.5(3)
C14 C15 C16 C17 -1.4(5)
C15 C16 C17 C18 2.2(5)
C15 C16 C17 Br1 179.8(3)
C16 C17 C18 C19 -1.5(5)
Br1 C17 C18 C19 -179.0(3)
C15 C14 C19 C18 1.0(5)
C13 C14 C19 C18 -177.7(3)
C17 C18 C19 C14 -0.2(5)
C14 C13 C20 C21 -63.2(4)
C2 C13 C20 C21 170.2(3)
C13 C20 C21 O3 -44.1(5)
C13 C20 C21 C22 135.1(4)
